data_7157013
loop_
_publ_author_name
'Mondal, Buddhadeb'
'Balha, Megha'
'Pan, Subhas Chandra'

_publ_section_title
;
 Organocatalytic asymmetric spirocyclization reactions of cyclic
 2,4-dienones with cyanoketones: synthesis of spiro-dihydropyrano
 cyclohexanones.
;
_journal_issue 34
_journal_name_full 'Organic &amp; biomolecular chemistry'
_journal_page_first 7849
_journal_page_last 7853
_journal_paper_doi 10.1039/c9ob01415b
_journal_volume 17
_journal_year 2019
_chemical_formula_moiety 'C23 H20 Br N O2'
_chemical_formula_sum 'C23 H20 Br N O2'
_chemical_formula_weight 422.30
_space_group_crystal_system orthorhombic
_space_group_IT_number 18
_space_group_name_Hall 'P 2 2ab'
_space_group_name_H-M_alt 'P 21 21 2'
_symmetry_space_group_name_Hall 'P 2 2ab'
_symmetry_space_group_name_H-M 'P 21 21 2'
_atom_sites_solution_hydrogens geom
_audit_creation_method SHELXL-2014/7
_audit_update_record
;
2019-03-15 deposited with the CCDC.    2019-08-01 downloaded from the CCDC.
;
_cell_angle_alpha 90
_cell_angle_beta 90
_cell_angle_gamma 90
_cell_formula_units_Z 4
_cell_length_a 13.351(4)
_cell_length_b 25.715(7)
_cell_length_c 5.7490(17)
_cell_measurement_reflns_used 2442
_cell_measurement_temperature 296(2)
_cell_measurement_theta_max 13.25
_cell_measurement_theta_min 2.20
_cell_volume 1973.8(10)
_computing_structure_refinement 'SHELXL-2014/7 (Sheldrick, 2014)'
_diffrn_ambient_temperature 296(2)
_diffrn_measured_fraction_theta_full 1.000
_diffrn_measured_fraction_theta_max 1.000
_diffrn_measurement_device_type 'Bruker APEX-II CCD'
_diffrn_measurement_method '\f and \w scans'
_diffrn_radiation_type MoK\a
_diffrn_radiation_wavelength 0.71073
_diffrn_reflns_av_R_equivalents 0.2937
_diffrn_reflns_av_unetI/netI 0.1068
_diffrn_reflns_Laue_measured_fraction_full 1.000
_diffrn_reflns_Laue_measured_fraction_max 1.000
_diffrn_reflns_limit_h_max 15
_diffrn_reflns_limit_h_min -15
_diffrn_reflns_limit_k_max 30
_diffrn_reflns_limit_k_min -30
_diffrn_reflns_limit_l_max 6
_diffrn_reflns_limit_l_min -6
_diffrn_reflns_number 70247
_diffrn_reflns_point_group_measured_fraction_full 1.000
_diffrn_reflns_point_group_measured_fraction_max 1.000
_diffrn_reflns_theta_full 25.048
_diffrn_reflns_theta_max 25.048
_diffrn_reflns_theta_min 1.584
_exptl_absorpt_coefficient_mu 2.100
_exptl_absorpt_correction_T_max 0.794
_exptl_absorpt_correction_T_min 0.595
_exptl_absorpt_correction_type multi-scan
_exptl_absorpt_process_details multi-scan
_exptl_crystal_colour Colourless
_exptl_crystal_density_diffrn 1.421
_exptl_crystal_description Block
_exptl_crystal_F_000 864
_exptl_crystal_size_max 0.33
_exptl_crystal_size_mid 0.21
_exptl_crystal_size_min 0.11
_refine_diff_density_max 1.000
_refine_diff_density_min -0.702
_refine_diff_density_rms 0.125
_refine_ls_abs_structure_details
;
 Refined as an inversion twin.
;
_refine_ls_abs_structure_Flack 0.11(6)
_refine_ls_extinction_method none
_refine_ls_goodness_of_fit_ref 1.880
_refine_ls_hydrogen_treatment constr
_refine_ls_matrix_type full
_refine_ls_number_parameters 245
_refine_ls_number_reflns 3497
_refine_ls_number_restraints 0
_refine_ls_restrained_S_all 1.880
_refine_ls_R_factor_all 0.1851
_refine_ls_R_factor_gt 0.1147
_refine_ls_shift/su_max 0.021
_refine_ls_shift/su_mean 0.001
_refine_ls_structure_factor_coef Fsqd
_refine_ls_weighting_details 'w=1/[\s^2^(Fo^2^)+3.0000P] where P=(Fo^2^+2Fc^2^)/3'
_refine_ls_weighting_scheme calc
_refine_ls_wR_factor_gt 0.2340
_refine_ls_wR_factor_ref 0.2477
_reflns_Friedel_coverage 0.705
_reflns_Friedel_fraction_full 1.000
_reflns_Friedel_fraction_max 1.000
_reflns_number_gt 1942
_reflns_number_total 3497
_reflns_threshold_expression 'I > 2\s(I)'
_cod_data_source_file c9ob01415b2.cif
_cod_data_source_block BM-DE-34_0m_a
_cod_depositor_comments 'Adding full bibliography for 7157013.cif.'
_cod_database_code 7157013
_shelx_shelxl_version_number 2014/7
_shelx_space_group_comment
;
The symmetry employed for this shelxl refinement is uniquely defined
by the following loop, which should always be used as a source of
symmetry information in preference to the above space-group names.
They are only intended as comments.
;

loop_
_space_group_symop_operation_xyz
'x, y, z'
'-x, -y, z'
'x+1/2, -y+1/2, -z'
'-x+1/2, y+1/2, -z'

loop_
_atom_site_label
_atom_site_type_symbol
_atom_site_fract_x
_atom_site_fract_y
_atom_site_fract_z
_atom_site_U_iso_or_equiv
_atom_site_adp_type
_atom_site_occupancy
_atom_site_site_symmetry_order
_atom_site_calc_flag
_atom_site_refinement_flags_posn
_atom_site_refinement_flags_adp
Br1 Br 0.37337(18) 0.46310(9) 1.0785(5) 0.0895(9) Uani 1 1 d . .
O1 O 0.0216(9) 0.3583(4) 0.409(2) 0.059(3) Uani 1 1 d . .
O2 O -0.1739(18) 0.4412(9) 0.485(6) 0.202(14) Uani 1 1 d . .
N1 N 0.3143(15) 0.2527(8) 0.277(3) 0.079(6) Uani 1 1 d . .
C1 C 0.0634(17) 0.1997(9) 0.230(4) 0.083(7) Uani 1 1 d . .
C2 C 0.032(2) 0.1801(9) 0.445(5) 0.125(11) Uani 1 1 d . .
H2 H 0.0108 0.2035 0.5583 0.150 Uiso 1 1 calc R U
C3 C 0.0316(19) 0.1264(10) 0.499(4) 0.093(8) Uani 1 1 d . .
H3 H 0.0066 0.1123 0.6364 0.111 Uiso 1 1 calc R U
C4 C 0.0756(17) 0.0957(11) 0.309(10) 0.17(2) Uani 1 1 d . .
H4 H 0.0825 0.0601 0.3301 0.208 Uiso 1 1 calc R U
C5 C 0.104(2) 0.1151(13) 0.119(4) 0.091(8) Uani 1 1 d . .
H5 H 0.1298 0.0922 0.0090 0.109 Uiso 1 1 calc R U
C6 C 0.1018(16) 0.1676(10) 0.059(5) 0.091(7) Uani 1 1 d . .
H6 H 0.1240 0.1799 -0.0843 0.109 Uiso 1 1 calc R U
C7 C -0.0486(16) 0.2806(7) 0.228(4) 0.064(6) Uani 1 1 d . .
H7A H -0.0947 0.2695 0.1075 0.077 Uiso 1 1 calc R U
H7B H -0.0727 0.2668 0.3746 0.077 Uiso 1 1 calc R U
C8 C 0.0520(13) 0.2577(7) 0.179(3) 0.051(5) Uani 1 1 d . .
H8 H 0.0645 0.2623 0.0120 0.061 Uiso 1 1 calc R U
C9 C 0.1295(18) 0.2878(8) 0.303(3) 0.069(5) Uani 1 1 d . .
C10 C 0.241(2) 0.2699(8) 0.289(4) 0.071(7) Uani 1 1 d . .
C11 C 0.1098(15) 0.3341(7) 0.435(4) 0.063(5) Uani 1 1 d . .
C12 C 0.1811(13) 0.3633(7) 0.557(3) 0.051(5) Uani 1 1 d . .
C13 C 0.1824(14) 0.4181(8) 0.547(4) 0.067(5) Uani 1 1 d . .
H13 H 0.1420 0.4353 0.4402 0.081 Uiso 1 1 calc R U
C14 C 0.2451(17) 0.4477(8) 0.701(4) 0.075(6) Uani 1 1 d . .
H14 H 0.2481 0.4837 0.6869 0.089 Uiso 1 1 calc R U
C15 C 0.2978(13) 0.4239(8) 0.859(3) 0.061(6) Uani 1 1 d . .
C16 C 0.3034(15) 0.3679(8) 0.891(4) 0.077(6) Uani 1 1 d . .
H16 H 0.3406 0.3516 1.0072 0.093 Uiso 1 1 calc R U
C17 C 0.2441(14) 0.3409(7) 0.721(4) 0.064(6) Uani 1 1 d . .
H17 H 0.2482 0.3048 0.7215 0.077 Uiso 1 1 calc R U
C18 C -0.0503(15) 0.3378(10) 0.240(4) 0.085(8) Uani 1 1 d . .
C19 C -0.0237(16) 0.3638(11) -0.005(3) 0.090(8) Uani 1 1 d . .
H19A H 0.0419 0.3518 -0.0535 0.108 Uiso 1 1 calc R U
H19B H -0.0718 0.3520 -0.1196 0.108 Uiso 1 1 calc R U
C20 C -0.0234(18) 0.4255(9) -0.004(4) 0.084(7) Uani 1 1 d . .
H20A H -0.0165 0.4389 -0.1605 0.100 Uiso 1 1 calc R U
H20B H 0.0314 0.4386 0.0903 0.100 Uiso 1 1 calc R U
C21 C -0.128(2) 0.4422(9) 0.105(6) 0.121(9) Uani 1 1 d . .
H21A H -0.1267 0.4792 0.1382 0.145 Uiso 1 1 calc R U
H21B H -0.1804 0.4364 -0.0103 0.145 Uiso 1 1 calc R U
C22 C -0.1538(17) 0.4163(10) 0.303(5) 0.083(7) Uani 1 1 d . .
C23 C -0.1530(13) 0.3602(8) 0.317(3) 0.066(6) Uani 1 1 d . .
H23A H -0.2052 0.3463 0.2170 0.079 Uiso 1 1 calc R U
H23B H -0.1671 0.3495 0.4749 0.079 Uiso 1 1 calc R U

loop_
_atom_site_aniso_label
_atom_site_aniso_U_11
_atom_site_aniso_U_22
_atom_site_aniso_U_33
_atom_site_aniso_U_23
_atom_site_aniso_U_13
_atom_site_aniso_U_12
Br1 0.0800(14) 0.0875(14) 0.1010(16) -0.0126(16) -0.0181(16) -0.0069(14)
O1 0.052(8) 0.076(8) 0.049(7) 0.009(8) 0.019(7) 0.002(7)
O2 0.17(2) 0.140(19) 0.30(4) -0.10(2) -0.04(2) 0.039(14)
N1 0.055(12) 0.092(15) 0.089(13) 0.015(11) -0.009(11) 0.028(11)
C1 0.083(17) 0.072(17) 0.093(18) -0.006(15) 0.001(15) -0.021(13)
C2 0.20(3) 0.054(15) 0.12(2) -0.009(16) 0.10(2) -0.020(16)
C3 0.11(2) 0.09(2) 0.075(18) 0.023(13) -0.025(14) 0.006(16)
C4 0.036(14) 0.09(2) 0.40(7) 0.02(3) 0.06(3) 0.001(13)
C5 0.09(2) 0.13(3) 0.059(15) -0.009(15) -0.014(14) -0.010(18)
C6 0.087(18) 0.086(17) 0.099(17) -0.029(17) 0.014(16) -0.009(14)
C7 0.080(17) 0.042(13) 0.070(14) -0.006(11) -0.008(12) 0.000(11)
C8 0.056(13) 0.062(13) 0.034(10) -0.014(9) 0.001(9) -0.003(10)
C9 0.072(15) 0.074(14) 0.062(12) 0.001(11) -0.015(13) 0.028(13)
C10 0.11(2) 0.052(14) 0.051(12) -0.008(11) -0.010(14) -0.030(15)
C11 0.054(13) 0.086(14) 0.050(11) -0.002(12) -0.008(12) 0.021(11)
C12 0.052(11) 0.071(13) 0.028(9) -0.017(11) 0.019(10) -0.006(10)
C13 0.060(12) 0.073(14) 0.068(14) 0.018(12) -0.007(11) 0.000(11)
C14 0.084(16) 0.078(16) 0.062(12) 0.022(12) -0.009(12) 0.007(13)
C15 0.033(11) 0.082(15) 0.068(15) -0.027(12) -0.004(10) -0.020(10)
C16 0.082(15) 0.067(14) 0.083(16) -0.011(13) -0.016(14) 0.015(11)
C17 0.069(13) 0.044(11) 0.079(14) -0.001(11) -0.045(12) -0.013(10)
C18 0.036(13) 0.12(2) 0.096(19) -0.049(16) 0.017(12) 0.000(13)
C19 0.052(13) 0.18(3) 0.040(13) -0.001(13) -0.015(9) 0.014(15)
C20 0.092(18) 0.090(18) 0.068(17) -0.006(11) -0.008(12) 0.022(14)
C21 0.12(2) 0.079(16) 0.17(2) 0.064(19) -0.02(2) 0.001(16)
C22 0.076(18) 0.066(17) 0.106(19) -0.009(16) -0.022(14) 0.017(14)
C23 0.042(13) 0.096(17) 0.060(12) -0.001(11) 0.006(9) 0.013(11)

loop_
_atom_type_symbol
_atom_type_description
_atom_type_scat_dispersion_real
_atom_type_scat_dispersion_imag
_atom_type_scat_source
C C 0.0033 0.0016 'International Tables Vol C Tables 4.2.6.8 and 6.1.1.4'
Br Br -0.2901 2.4595 'International Tables Vol C Tables 4.2.6.8 and 6.1.1.4'
N N 0.0061 0.0033 'International Tables Vol C Tables 4.2.6.8 and 6.1.1.4'
O O 0.0106 0.0060 'International Tables Vol C Tables 4.2.6.8 and 6.1.1.4'
H H 0.0000 0.0000 'International Tables Vol C Tables 4.2.6.8 and 6.1.1.4'

loop_
_geom_angle_atom_site_label_1
_geom_angle_atom_site_label_2
_geom_angle_atom_site_label_3
_geom_angle
C11 O1 C18 118.9(15)
C6 C1 C2 122(2)
C6 C1 C8 119(2)
C2 C1 C8 120(2)
C1 C2 C3 123(2)
C1 C2 H2 118.4
C3 C2 H2 118.4
C2 C3 C4 111(2)
C2 C3 H3 124.5
C4 C3 H3 124.5
C5 C4 C3 124(3)
C5 C4 H4 118.2
C3 C4 H4 118.2
C4 C5 C6 126(3)
C4 C5 H5 116.9
C6 C5 H5 116.8
C1 C6 C5 114(2)
C1 C6 H6 122.9
C5 C6 H6 122.9
C18 C7 C8 114.6(17)
C18 C7 H7A 108.6
C8 C7 H7A 108.6
C18 C7 H7B 108.6
C8 C7 H7B 108.6
H7A C7 H7B 107.6
C9 C8 C7 109.3(16)
C9 C8 C1 110.3(16)
C7 C8 C1 116.0(17)
C9 C8 H8 106.9
C7 C8 H8 106.9
C1 C8 H8 106.9
C11 C9 C8 124.2(19)
C11 C9 C10 116.6(19)
C8 C9 C10 119.2(17)
N1 C10 C9 173(2)
O1 C11 C12 113.9(17)
O1 C11 C9 119.2(18)
C12 C11 C9 125.7(18)
C17 C12 C11 122.0(18)
C17 C12 C13 115.7(17)
C11 C12 C13 121.5(19)
C12 C13 C14 120.9(18)
C12 C13 H13 119.6
C14 C13 H13 119.6
C15 C14 C13 119.7(19)
C15 C14 H14 120.2
C13 C14 H14 120.2
C14 C15 C16 125.6(18)
C14 C15 Br1 120.0(17)
C16 C15 Br1 114.3(16)
C17 C16 C15 111.3(18)
C17 C16 H16 124.3
C15 C16 H16 124.3
C12 C17 C16 126.6(17)
C12 C17 H17 116.7
C16 C17 H17 116.7
O1 C18 C7 112(2)
O1 C18 C23 105.0(15)
C7 C18 C23 113.4(18)
O1 C18 C19 106.8(16)
C7 C18 C19 111.8(19)
C23 C18 C19 107(2)
C20 C19 C18 114.5(18)
C20 C19 H19A 108.6
C18 C19 H19A 108.6
C20 C19 H19B 108.6
C18 C19 H19B 108.6
H19A C19 H19B 107.6
C19 C20 C21 105.6(19)
C19 C20 H20A 110.6
C21 C20 H20A 110.6
C19 C20 H20B 110.6
C21 C20 H20B 110.6
H20A C20 H20B 108.7
C22 C21 C20 114(2)
C22 C21 H21A 108.6
C20 C21 H21A 108.6
C22 C21 H21B 108.6
C20 C21 H21B 108.6
H21A C21 H21B 107.6
O2 C22 C21 120(3)
O2 C22 C23 118(3)
C21 C22 C23 122(2)
C22 C23 C18 111.3(19)
C22 C23 H23A 109.4
C18 C23 H23A 109.4
C22 C23 H23B 109.4
C18 C23 H23B 109.4
H23A C23 H23B 108.0

loop_
_geom_bond_atom_site_label_1
_geom_bond_atom_site_label_2
_geom_bond_distance
Br1 C15 1.904(17)
O1 C11 1.339(19)
O1 C18 1.46(2)
O2 C22 1.25(3)
N1 C10 1.07(3)
C1 C6 1.38(3)
C1 C2 1.40(3)
C1 C8 1.53(3)
C2 C3 1.42(3)
C2 H2 0.9300
C3 C4 1.47(4)
C3 H3 0.9300
C4 C5 1.26(4)
C4 H4 0.9300
C5 C6 1.39(3)
C5 H5 0.9300
C6 H6 0.9300
C7 C18 1.47(3)
C7 C8 1.49(2)
C7 H7A 0.9700
C7 H7B 0.9700
C8 C9 1.48(3)
C8 H8 0.9800
C9 C11 1.43(3)
C9 C10 1.56(3)
C11 C12 1.40(2)
C12 C17 1.39(2)
C12 C13 1.41(2)
C13 C14 1.43(3)
C13 H13 0.9300
C14 C15 1.30(2)
C14 H14 0.9300
C15 C16 1.45(3)
C16 C17 1.44(3)
C16 H16 0.9300
C17 H17 0.9300
C18 C23 1.55(2)
C18 C19 1.60(3)
C19 C20 1.58(3)
C19 H19A 0.9700
C19 H19B 0.9700
C20 C21 1.59(3)
C20 H20A 0.9700
C20 H20B 0.9700
C21 C22 1.36(3)
C21 H21A 0.9700
C21 H21B 0.9700
C22 C23 1.45(3)
C23 H23A 0.9700
C23 H23B 0.9700

loop_
_geom_torsion_atom_site_label_1
_geom_torsion_atom_site_label_2
_geom_torsion_atom_site_label_3
_geom_torsion_atom_site_label_4
_geom_torsion
C6 C1 C2 C3 -4(4)
C8 C1 C2 C3 174(2)
C1 C2 C3 C4 5(4)
C2 C3 C4 C5 -4(5)
C3 C4 C5 C6 1(6)
C2 C1 C6 C5 1(3)
C8 C1 C6 C5 -176.9(19)
C4 C5 C6 C1 0(4)
C18 C7 C8 C9 38(2)
C18 C7 C8 C1 164(2)
C6 C1 C8 C9 -106(2)
C2 C1 C8 C9 76(3)
C6 C1 C8 C7 129(2)
C2 C1 C8 C7 -49(3)
C7 C8 C9 C11 -5(3)
C1 C8 C9 C11 -133(2)
C7 C8 C9 C10 177.1(17)
C1 C8 C9 C10 48(2)
C18 O1 C11 C12 165.7(17)
C18 O1 C11 C9 -3(3)
C8 C9 C11 O1 -14(3)
C10 C9 C11 O1 164.3(17)
C8 C9 C11 C12 179.3(19)
C10 C9 C11 C12 -2(3)
O1 C11 C12 C17 138.9(18)
C9 C11 C12 C17 -54(3)
O1 C11 C12 C13 -31(3)
C9 C11 C12 C13 136(2)
C17 C12 C13 C14 0(3)
C11 C12 C13 C14 170.1(19)
C12 C13 C14 C15 -4(3)
C13 C14 C15 C16 3(3)
C13 C14 C15 Br1 -175.2(14)
C14 C15 C16 C17 1(3)
Br1 C15 C16 C17 179.5(14)
C11 C12 C17 C16 -165(2)
C13 C12 C17 C16 5(3)
C15 C16 C17 C12 -5(3)
C11 O1 C18 C7 36(2)
C11 O1 C18 C23 159.7(16)
C11 O1 C18 C19 -87(2)
C8 C7 C18 O1 -55(2)
C8 C7 C18 C23 -174.1(18)
C8 C7 C18 C19 65(2)
O1 C18 C19 C20 -56(2)
C7 C18 C19 C20 -179.6(18)
C23 C18 C19 C20 56(2)
C18 C19 C20 C21 -52(2)
C19 C20 C21 C22 47(3)
C20 C21 C22 O2 124(3)
C20 C21 C22 C23 -52(3)
O2 C22 C23 C18 -123(2)
C21 C22 C23 C18 54(3)
O1 C18 C23 C22 63(2)
C7 C18 C23 C22 -174(2)
C19 C18 C23 C22 -51(2)
